data_4505640
loop_
_publ_author_name
'Larionova, Joulia'
'Cl\'erac, Rodolphe'
'Donnadieu, Bruno'
'Willemin, Stephanie'
'Gu\'erin, Christian'

_publ_contact_author
;
Dr Joulia Larionova 
Dr Rodolphe Clerac
;
_publ_section_title
;
 Synthesis and Structure of a Two-Dimensional Cyano-Bridged Coordination
 Polymer [Cu(cyclam)]2[Mo(CN)8]&#x00B7;10.5H2O (Cyclam =
 1,4,8,11-Tetraazacyclodecane)
;
_journal_issue 2
_journal_name_full 'Crystal Growth &amp; Design'
_journal_page_first 267
_journal_paper_doi 10.1021/cg020048j
_journal_volume 3
_journal_year 2003
_chemical_formula_sum 'C28 H54 Cu2 Mo N16 O10.5'
_chemical_formula_weight 1005.89
_chemical_name_systematic
;
 ?
;
_space_group_IT_number 14
_symmetry_cell_setting monoclinic
_symmetry_space_group_name_Hall '-P 2ybc'
_symmetry_space_group_name_H-M 'P 1 21/c 1'
_atom_sites_solution_hydrogens geom
_atom_sites_solution_primary direct
_atom_sites_solution_secondary difmap
_audit_creation_method SHELXL-97
_cell_angle_alpha 90.000(5)
_cell_angle_beta 99.581(5)
_cell_angle_gamma 90.000(5)
_cell_formula_units_Z 4
_cell_length_a 10.278(5)
_cell_length_b 25.507(5)
_cell_length_c 17.398(5)
_cell_measurement_reflns_used 5000
_cell_measurement_temperature 293(2)
_cell_measurement_theta_max 26.0
_cell_measurement_theta_min 2.10
_cell_volume 4497(3)
_computing_cell_refinement 'Stoe IPDS software (Stoe, 1996)'
_computing_data_collection 'Stoe IPDS software (Stoe, 1996)'
_computing_data_reduction 'XRED (Stoe, 1.08, 1996)'
_computing_molecular_graphics 'ORTEP3 for Windows (Farrugia, 1997)'
_computing_publication_material 'SHELXL-97 (Sheldrick, 1997)'
_computing_structure_refinement 'SHELXL-97 (Sheldrick, 1997)'
_computing_structure_solution 'SIR92 (Giacovazzo et al, 1992)'
_diffrn_ambient_temperature 180(2)
_diffrn_measured_fraction_theta_full 0.963
_diffrn_measured_fraction_theta_max 0.963
_diffrn_measurement_device 'Stoe IPDS'
_diffrn_measurement_method \f
_diffrn_radiation_monochromator graphite
_diffrn_radiation_source 'fine-focus sealed tube'
_diffrn_radiation_type MoK\a
_diffrn_radiation_wavelength 0.71073
_diffrn_reflns_av_R_equivalents 0.1854
_diffrn_reflns_av_sigmaI/netI 0.1189
_diffrn_reflns_limit_h_max 9
_diffrn_reflns_limit_h_min -9
_diffrn_reflns_limit_k_max 25
_diffrn_reflns_limit_k_min -25
_diffrn_reflns_limit_l_max 17
_diffrn_reflns_limit_l_min -17
_diffrn_reflns_number 19351
_diffrn_reflns_theta_full 20.81
_diffrn_reflns_theta_max 20.81
_diffrn_reflns_theta_min 2.16
_diffrn_standards_decay_% <0.1
_diffrn_standards_interval_time 'every frame'
_diffrn_standards_number 200
_exptl_absorpt_coefficient_mu 1.278
_exptl_absorpt_correction_T_max 0.693
_exptl_absorpt_correction_T_min 0.230
_exptl_absorpt_correction_type semi-empirical
_exptl_crystal_colour 'light red'
_exptl_crystal_density_diffrn 1.486
_exptl_crystal_density_method 'not measured'
_exptl_crystal_description plate
_exptl_crystal_F_000 2072
_exptl_crystal_size_max 0.63
_exptl_crystal_size_mid 0.24
_exptl_crystal_size_min 0.08
_refine_diff_density_max 1.048
_refine_diff_density_min -1.107
_refine_diff_density_rms 0.135
_refine_ls_extinction_coef 0.0016(7)
_refine_ls_extinction_expression Fc^*^=kFc[1+0.001xFc^2^\l^3^/sin(2\q)]^-1/4^
_refine_ls_extinction_method SHELXL
_refine_ls_goodness_of_fit_ref 1.034
_refine_ls_hydrogen_treatment mixed
_refine_ls_matrix_type full
_refine_ls_number_parameters 533
_refine_ls_number_reflns 4553
_refine_ls_number_restraints 0
_refine_ls_restrained_S_all 1.034
_refine_ls_R_factor_all 0.1233
_refine_ls_R_factor_gt 0.0938
_refine_ls_shift/su_max 0.001
_refine_ls_shift/su_mean 0.000
_refine_ls_structure_factor_coef Fsqd
_refine_ls_weighting_details 'calc w=1/[\s^2^(Fo^2^)+(0.1328P)^2^+32.3435P] where P=(Fo^2^+2Fc^2^)/3'
_refine_ls_weighting_scheme calc
_refine_ls_wR_factor_gt 0.2391
_refine_ls_wR_factor_ref 0.2613
_reflns_number_gt 3168
_reflns_number_total 4553
_reflns_threshold_expression >2sigma(I)
_cod_data_source_file cg020048j.cif
_cod_data_source_block global
_cod_original_sg_symbol_H-M 'P 21/c'
_cod_original_formula_sum 'C28 H54 N16 O10.50 Cu2 Mo'
_cod_database_code 4505640
_computing_corrections_abs Difabs

loop_
_symmetry_equiv_pos_as_xyz
'x, y, z'
'-x, y+1/2, -z+1/2'
'-x, -y, -z'
'x, -y-1/2, z-1/2'

loop_
_atom_site_label
_atom_site_type_symbol
_atom_site_fract_x
_atom_site_fract_y
_atom_site_fract_z
_atom_site_U_iso_or_equiv
_atom_site_adp_type
_atom_site_occupancy
_atom_site_symmetry_multiplicity
_atom_site_calc_flag
_atom_site_refinement_flags
C1 C 0.9479(18) 0.4219(6) 0.7623(10) 0.062(4) Uani 1 1 d .
C2 C 0.6895(14) 0.4353(7) 0.7039(9) 0.052(4) Uani 1 1 d .
C3 C 0.6238(16) 0.3263(6) 0.7534(8) 0.050(4) Uani 1 1 d .
C4 C 0.7390(16) 0.3421(6) 0.8941(8) 0.055(4) Uani 1 1 d .
C5 C 0.6129(18) 0.4205(6) 0.8297(8) 0.055(4) Uani 1 1 d .
C6 C 0.8690(17) 0.4314(7) 0.8849(10) 0.065(5) Uani 1 1 d .
C7 C 0.9259(15) 0.3211(6) 0.8228(7) 0.046(4) Uani 1 1 d .
C8 C 0.8166(15) 0.3485(6) 0.6816(10) 0.055(4) Uani 1 1 d .
C11 C 0.260(2) 0.3482(14) 0.725(2) 0.161(16) Uani 1 1 d .
H11A H 0.3014 0.3234 0.6946 0.194 Uiso 1 1 calc R
H11B H 0.1652 0.3482 0.7067 0.194 Uiso 1 1 calc R
C12 C 0.292(3) 0.3348(7) 0.815(2) 0.134(12) Uani 1 1 d .
H12A H 0.2464 0.3029 0.8248 0.161 Uiso 1 1 calc R
H12B H 0.3860 0.3289 0.8295 0.161 Uiso 1 1 calc R
C13 C 0.307(3) 0.3738(15) 0.938(3) 0.20(2) Uani 1 1 d .
H13A H 0.4026 0.3738 0.9413 0.241 Uiso 1 1 calc R
H13B H 0.2809 0.3408 0.9583 0.241 Uiso 1 1 calc R
C14 C 0.262(3) 0.421(2) 0.9862(14) 0.19(2) Uani 1 1 d .
H14A H 0.1667 0.4207 0.9791 0.226 Uiso 1 1 calc R
H14B H 0.2941 0.4144 1.0409 0.226 Uiso 1 1 calc R
C15 C 0.301(3) 0.4760(15) 0.9710(14) 0.143(12) Uani 1 1 d .
H15A H 0.3964 0.4786 0.9819 0.172 Uiso 1 1 calc R
H15B H 0.2661 0.4992 1.0067 0.172 Uiso 1 1 calc R
C16 C 0.307(3) 0.5418(13) 0.883(2) 0.18(2) Uani 1 1 d .
H16A H 0.4014 0.5404 0.9009 0.222 Uiso 1 1 calc R
H16B H 0.2677 0.5675 0.9132 0.222 Uiso 1 1 calc R
C17 C 0.274(3) 0.5533(7) 0.7943(15) 0.111(8) Uani 1 1 d .
H17A H 0.3202 0.5848 0.7834 0.133 Uiso 1 1 calc R
H17B H 0.1799 0.5604 0.7811 0.133 Uiso 1 1 calc R
C18 C 0.254(2) 0.5167(11) 0.6689(18) 0.128(11) Uani 1 1 d .
H18A H 0.2880 0.5486 0.6492 0.154 Uiso 1 1 calc R
H18B H 0.1590 0.5201 0.6655 0.154 Uiso 1 1 calc R
C19 C 0.289(3) 0.4688(11) 0.6236(15) 0.112(8) Uani 1 1 d .
H19A H 0.2454 0.4762 0.5708 0.134 Uiso 1 1 calc R
H19B H 0.3819 0.4736 0.6228 0.134 Uiso 1 1 calc R
C20 C 0.276(3) 0.4131(11) 0.6288(12) 0.130(10) Uani 1 1 d .
H20A H 0.3380 0.3963 0.6000 0.156 Uiso 1 1 calc R
H20B H 0.1879 0.4026 0.6053 0.156 Uiso 1 1 calc R
C21 C 1.0556(14) 0.2169(6) 1.0190(9) 0.058(4) Uani 1 1 d .
H21A H 1.1162 0.2082 0.9838 0.070 Uiso 1 1 calc R
H21B H 1.0539 0.1877 1.0546 0.070 Uiso 1 1 calc R
C22 C 1.1041(18) 0.2660(7) 1.0654(9) 0.070(5) Uani 1 1 d .
H22A H 1.1978 0.2623 1.0846 0.084 Uiso 1 1 calc R
H22B H 1.0926 0.2960 1.0305 0.084 Uiso 1 1 calc R
C23 C 1.0354(17) 0.2770(7) 1.1328(9) 0.065(4) Uani 1 1 d .
H23A H 1.0376 0.2457 1.1647 0.078 Uiso 1 1 calc R
H23B H 1.0824 0.3044 1.1646 0.078 Uiso 1 1 calc R
C24 C 0.8279(16) 0.3021(6) 1.1755(9) 0.061(4) Uani 1 1 d .
H24A H 0.8624 0.3332 1.2038 0.073 Uiso 1 1 calc R
H24B H 0.8417 0.2723 1.2106 0.073 Uiso 1 1 calc R
C25 C 0.6818(17) 0.3088(6) 1.1445(8) 0.059(4) Uani 1 1 d .
H25A H 0.6330 0.3120 1.1874 0.071 Uiso 1 1 calc R
H25B H 0.6674 0.3403 1.1130 0.071 Uiso 1 1 calc R
C26 C 0.5031(17) 0.2700(7) 1.0515(9) 0.064(5) Uani 1 1 d .
H26A H 0.5043 0.2991 1.0156 0.077 Uiso 1 1 calc R
H26B H 0.4420 0.2787 1.0864 0.077 Uiso 1 1 calc R
C27 C 0.4552(16) 0.2220(8) 1.0062(9) 0.070(5) Uani 1 1 d .
H27A H 0.3613 0.2256 0.9875 0.084 Uiso 1 1 calc R
H27B H 0.4675 0.1920 1.0409 0.084 Uiso 1 1 calc R
C28 C 0.5261(16) 0.2111(7) 0.9354(7) 0.058(4) Uani 1 1 d .
H28A H 0.4802 0.1834 0.9035 0.069 Uiso 1 1 calc R
H28B H 0.5241 0.2424 0.9037 0.069 Uiso 1 1 calc R
C29 C 0.7321(17) 0.1873(6) 0.8944(9) 0.062(4) Uani 1 1 d .
H29A H 0.6980 0.1565 0.8653 0.074 Uiso 1 1 calc R
H29B H 0.7194 0.2173 0.8597 0.074 Uiso 1 1 calc R
C30 C 0.8745(17) 0.1805(7) 0.9257(9) 0.063(5) Uani 1 1 d .
H30A H 0.8874 0.1485 0.9563 0.076 Uiso 1 1 calc R
H30B H 0.9238 0.1774 0.8829 0.076 Uiso 1 1 calc R
N1 N 1.0389(16) 0.4438(6) 0.7446(8) 0.072(4) Uani 1 1 d .
N2 N 0.6438(16) 0.4642(6) 0.6584(9) 0.074(4) Uani 1 1 d .
N3 N 0.5428(14) 0.2947(6) 0.7332(8) 0.067(4) Uani 1 1 d .
N4 N 0.7156(14) 0.3190(6) 0.9490(9) 0.072(4) Uani 1 1 d .
N5 N 0.5229(15) 0.4409(5) 0.8468(8) 0.065(4) Uani 1 1 d .
N6 N 0.9165(19) 0.4601(7) 0.9340(10) 0.101(6) Uani 1 1 d .
N7 N 1.0049(14) 0.2874(6) 0.8402(7) 0.060(3) Uani 1 1 d .
N8 N 0.8390(13) 0.3306(5) 0.6244(7) 0.056(3) Uani 1 1 d .
N11 N 0.3067(19) 0.3927(9) 0.7223(13) 0.121(8) Uani 1 1 d .
N12 N 0.2483(16) 0.3803(8) 0.8640(10) 0.100(6) Uani 1 1 d .
N13 N 0.2516(19) 0.4953(10) 0.8853(14) 0.140(10) Uani 1 1 d .
N14 N 0.3096(17) 0.5077(9) 0.7397(13) 0.128(9) Uani 1 1 d .
N21 N 0.9223(13) 0.2249(5) 0.9740(7) 0.054(3) Uani 1 1 d .
N22 N 0.8957(13) 0.2934(5) 1.1081(7) 0.063(4) Uani 1 1 d .
N23 N 0.6371(12) 0.2633(5) 1.0976(6) 0.053(3) Uani 1 1 d .
N24 N 0.6608(12) 0.1957(5) 0.9619(7) 0.054(3) Uani 1 1 d .
Cu1 Cu 0.28046(19) 0.44356(7) 0.80199(10) 0.0550(7) Uani 1 1 d .
Cu2 Cu 0.77853(18) 0.24497(7) 1.03438(9) 0.0511(6) Uani 1 1 d .
Mo Mo 0.77777(12) 0.38082(5) 0.79271(7) 0.0431(5) Uani 1 1 d .
O1W O 0.1900(11) 0.2026(4) 0.8341(6) 0.068(3) Uani 1 1 d .
O2W O 0.6290(13) 0.0841(5) 1.0026(6) 0.078(3) Uani 1 1 d .
O3W O 0.3703(12) 0.2044(4) 0.7314(6) 0.073(3) Uani 1 1 d .
O4W O 0.8955(14) 0.0579(5) 1.0480(7) 0.088(4) Uani 1 1 d .
O5W O 0.0738(15) 0.0524(5) 0.9383(7) 0.092(4) Uani 1 1 d .
O6W O 0.4318(18) 0.0973(6) 0.7385(11) 0.131(6) Uani 1 1 d .
O7W O 0.1791(16) 0.0567(6) 0.6841(8) 0.107(5) Uani 1 1 d .
O8W O 0.0589(17) 0.1037(7) 0.7941(9) 0.117(5) Uani 1 1 d .
O9W O 0.0394(18) 0.5940(6) 0.9162(10) 0.127(6) Uani 1 1 d .
O1AW O 0.442(3) 0.0640(9) 0.8808(16) 0.078(7) Uani 0.60 1 d P
O1BW O 0.372(4) 0.0660(16) 0.905(3) 0.088(12) Uani 0.40 1 d P
O11W O 0.265(3) 0.1235(12) 0.9448(16) 0.103(9) Uani 0.50 1 d P
H11W H 0.1450 0.2296 0.8418 0.123 Uiso 1 1 d .
H12W H 0.1465 0.1866 0.7945 0.123 Uiso 1 1 d .
H21W H 0.6517 0.1166 1.0004 0.123 Uiso 1 1 d .
H22W H 0.6639 0.0737 1.0489 0.123 Uiso 1 1 d .
H31W H 0.4132 0.2329 0.7284 0.123 Uiso 1 1 d .
H32W H 0.3086 0.2039 0.6916 0.123 Uiso 1 1 d .
H61W H 0.4851 0.0989 0.7049 0.123 Uiso 1 1 d .
H62W H 0.4325 0.1289 0.7577 0.123 Uiso 1 1 d .
H71W H 0.1344 0.0476 0.6394 0.123 Uiso 1 1 d .
H72W H 0.2447 0.0347 0.6918 0.123 Uiso 1 1 d .
H81W H -0.0203 0.0906 0.7841 0.123 Uiso 1 1 d .
H82W H 0.0876 0.1023 0.7502 0.123 Uiso 1 1 d .
H91W H 0.0513 0.5839 0.9648 0.123 Uiso 1 1 d .
H92W H 0.0634 0.6264 0.9182 0.123 Uiso 1 1 d .

loop_
_atom_site_aniso_label
_atom_site_aniso_U_11
_atom_site_aniso_U_22
_atom_site_aniso_U_33
_atom_site_aniso_U_23
_atom_site_aniso_U_13
_atom_site_aniso_U_12
C1 0.062(12) 0.051(10) 0.072(11) 0.016(8) 0.007(9) 0.010(8)
C2 0.042(10) 0.066(11) 0.049(9) -0.003(8) 0.014(7) 0.018(7)
C3 0.060(10) 0.041(8) 0.057(9) 0.000(7) 0.032(8) -0.010(8)
C4 0.074(12) 0.064(10) 0.035(8) 0.014(7) 0.032(8) 0.023(8)
C5 0.063(12) 0.055(10) 0.046(9) -0.009(7) 0.011(8) -0.006(8)
C6 0.059(11) 0.086(13) 0.058(10) 0.010(10) 0.032(8) 0.013(9)
C7 0.051(10) 0.061(10) 0.030(7) 0.003(7) 0.019(6) -0.006(8)
C8 0.055(10) 0.043(9) 0.069(11) 0.011(8) 0.017(8) -0.002(7)
C11 0.048(16) 0.15(3) 0.29(5) -0.11(3) 0.06(2) -0.007(16)
C12 0.15(3) 0.034(10) 0.25(4) 0.015(16) 0.13(3) 0.013(12)
C13 0.064(19) 0.24(4) 0.32(5) 0.19(4) 0.09(3) 0.05(2)
C14 0.10(2) 0.41(7) 0.055(14) 0.05(3) 0.023(14) 0.09(4)
C15 0.17(3) 0.20(3) 0.045(13) -0.034(17) -0.012(15) 0.00(3)
C16 0.14(3) 0.16(3) 0.28(5) -0.17(3) 0.09(3) -0.07(2)
C17 0.17(2) 0.031(10) 0.13(2) -0.033(12) 0.026(17) 0.017(12)
C18 0.080(17) 0.14(2) 0.16(2) 0.10(2) 0.003(16) 0.013(14)
C19 0.103(19) 0.11(2) 0.13(2) 0.033(16) 0.025(15) 0.010(15)
C20 0.17(3) 0.13(2) 0.069(14) -0.031(14) -0.043(14) 0.049(18)
C21 0.035(9) 0.074(11) 0.070(10) 0.012(8) 0.023(7) 0.026(8)
C22 0.071(12) 0.091(13) 0.056(10) 0.008(9) 0.028(8) 0.001(10)
C23 0.069(12) 0.065(11) 0.064(10) 0.015(8) 0.018(8) 0.014(8)
C24 0.066(12) 0.066(11) 0.055(9) -0.009(8) 0.018(8) 0.002(8)
C25 0.081(13) 0.051(9) 0.047(8) -0.006(7) 0.018(8) -0.010(8)
C26 0.072(12) 0.075(11) 0.054(9) -0.008(8) 0.034(9) 0.017(9)
C27 0.042(10) 0.109(14) 0.061(10) -0.014(10) 0.019(8) 0.001(9)
C28 0.065(11) 0.081(11) 0.027(7) -0.007(7) 0.011(7) 0.004(8)
C29 0.080(13) 0.053(9) 0.053(9) -0.001(7) 0.017(8) 0.006(8)
C30 0.073(13) 0.074(11) 0.052(9) 0.008(8) 0.039(8) 0.029(9)
N1 0.075(11) 0.078(10) 0.066(9) 0.010(7) 0.016(7) -0.013(8)
N2 0.090(12) 0.064(9) 0.068(9) 0.002(8) 0.015(8) 0.022(8)
N3 0.063(9) 0.072(10) 0.076(9) -0.021(7) 0.040(7) -0.017(8)
N4 0.061(10) 0.081(10) 0.079(10) 0.009(8) 0.030(8) 0.030(7)
N5 0.064(10) 0.061(9) 0.070(9) 0.000(7) 0.017(7) 0.006(7)
N6 0.116(15) 0.108(14) 0.083(11) -0.053(11) 0.030(10) -0.038(11)
N7 0.064(9) 0.069(9) 0.049(8) 0.008(7) 0.012(6) 0.011(8)
N8 0.060(9) 0.064(8) 0.051(8) -0.007(7) 0.025(6) 0.003(6)
N11 0.076(13) 0.116(16) 0.17(2) -0.085(15) 0.011(12) -0.018(12)
N12 0.056(10) 0.154(17) 0.086(11) 0.069(12) -0.002(9) -0.016(10)
N13 0.074(13) 0.15(2) 0.18(2) -0.106(18) -0.013(13) 0.037(13)
N14 0.060(12) 0.17(2) 0.141(16) 0.085(17) -0.010(11) -0.053(12)
N21 0.060(9) 0.065(8) 0.046(7) -0.008(6) 0.031(6) -0.002(6)
N22 0.048(9) 0.082(10) 0.061(8) -0.002(7) 0.018(6) 0.007(7)
N23 0.052(8) 0.064(8) 0.044(7) 0.005(6) 0.013(6) 0.007(6)
N24 0.044(8) 0.073(9) 0.051(7) 0.002(6) 0.027(6) 0.009(6)
Cu1 0.0559(13) 0.0516(12) 0.0588(12) 0.0024(9) 0.0136(9) -0.0014(9)
Cu2 0.0533(12) 0.0615(12) 0.0431(10) 0.0022(8) 0.0215(8) 0.0088(9)
Mo 0.0433(9) 0.0472(8) 0.0418(8) -0.0021(5) 0.0158(5) 0.0008(6)
O1W 0.063(7) 0.082(8) 0.066(7) -0.004(6) 0.032(5) 0.009(6)
O2W 0.110(10) 0.079(8) 0.047(6) -0.003(5) 0.017(6) -0.010(7)
O3W 0.082(8) 0.077(8) 0.060(7) 0.001(6) 0.011(6) -0.025(6)
O4W 0.098(10) 0.077(8) 0.098(9) -0.018(7) 0.044(7) -0.003(7)
O5W 0.127(12) 0.087(9) 0.066(7) 0.004(6) 0.024(7) 0.009(8)
O6W 0.139(15) 0.095(11) 0.175(16) -0.020(11) 0.076(13) -0.008(10)
O7W 0.113(12) 0.114(12) 0.090(9) -0.011(8) 0.006(8) -0.005(9)
O8W 0.126(14) 0.118(12) 0.120(12) 0.014(9) 0.054(10) 0.012(10)
O9W 0.148(16) 0.109(12) 0.121(12) 0.024(10) 0.011(11) -0.039(11)
O1AW 0.08(2) 0.055(13) 0.094(19) -0.007(12) -0.002(13) 0.012(13)
O1BW 0.08(3) 0.08(2) 0.11(3) 0.01(2) 0.02(2) 0.01(2)
O11W 0.10(2) 0.11(2) 0.088(18) 0.001(16) 0.001(16) -0.011(17)

loop_
_atom_type_symbol
_atom_type_description
_atom_type_scat_dispersion_real
_atom_type_scat_dispersion_imag
_atom_type_scat_source
C C 0.0033 0.0016 'International Tables Vol C Tables 4.2.6.8 and 6.1.1.4'
H H 0.0000 0.0000 'International Tables Vol C Tables 4.2.6.8 and 6.1.1.4'
N N 0.0061 0.0033 'International Tables Vol C Tables 4.2.6.8 and 6.1.1.4'
Cu Cu 0.3201 1.2651 'International Tables Vol C Tables 4.2.6.8 and 6.1.1.4'
Mo Mo -1.6832 0.6857 'International Tables Vol C Tables 4.2.6.8 and 6.1.1.4'
O O 0.0106 0.0060 'International Tables Vol C Tables 4.2.6.8 and 6.1.1.4'

loop_
_geom_angle_atom_site_label_1
_geom_angle_atom_site_label_2
_geom_angle_atom_site_label_3
_geom_angle
N1 C1 Mo 178.8(15)
N2 C2 Mo 179.1(13)
N3 C3 Mo 177.1(14)
N4 C4 Mo 177.5(15)
N5 C5 Mo 177.5(14)
N6 C6 Mo 178.0(17)
N7 C7 Mo 178.2(12)
N8 C8 Mo 178.2(14)
N11 C11 C12 103(3)
N11 C11 H11A 111.2
C12 C11 H11A 111.2
N11 C11 H11B 111.2
C12 C11 H11B 111.2
H11A C11 H11B 109.1
N12 C12 C11 110.6(19)
N12 C12 H12A 109.5
C11 C12 H12A 109.5
N12 C12 H12B 109.5
C11 C12 H12B 109.5
H12A C12 H12B 108.1
N12 C13 C14 107(2)
N12 C13 H13A 110.4
C14 C13 H13A 110.4
N12 C13 H13B 110.4
C14 C13 H13B 110.4
H13A C13 H13B 108.6
C15 C14 C13 121(3)
C15 C14 H14A 107.1
C13 C14 H14A 107.1
C15 C14 H14B 107.1
C13 C14 H14B 107.1
H14A C14 H14B 106.8
C14 C15 N13 114(2)
C14 C15 H15A 108.7
N13 C15 H15A 108.7
C14 C15 H15B 108.7
N13 C15 H15B 108.7
H15A C15 H15B 107.6
N13 C16 C17 100(2)
N13 C16 H16A 111.7
C17 C16 H16A 111.7
N13 C16 H16B 111.7
C17 C16 H16B 111.7
H16A C16 H16B 109.5
C16 C17 N14 115.0(18)
C16 C17 H17A 108.5
N14 C17 H17A 108.5
C16 C17 H17B 108.5
N14 C17 H17B 108.5
H17A C17 H17B 107.5
N14 C18 C19 104(2)
N14 C18 H18A 110.9
C19 C18 H18A 110.9
N14 C18 H18B 110.9
C19 C18 H18B 110.9
H18A C18 H18B 108.9
C20 C19 C18 137(2)
C20 C19 H19A 102.9
C18 C19 H19A 102.9
C20 C19 H19B 102.9
C18 C19 H19B 102.9
H19A C19 H19B 105.1
C19 C20 N11 111.3(18)
C19 C20 H20A 109.4
N11 C20 H20A 109.4
C19 C20 H20B 109.4
N11 C20 H20B 109.4
H20A C20 H20B 108.0
N21 C21 C22 111.0(12)
N21 C21 H21A 109.4
C22 C21 H21A 109.4
N21 C21 H21B 109.4
C22 C21 H21B 109.4
H21A C21 H21B 108.0
C23 C22 C21 114.3(14)
C23 C22 H22A 108.7
C21 C22 H22A 108.7
C23 C22 H22B 108.7
C21 C22 H22B 108.7
H22A C22 H22B 107.6
N22 C23 C22 112.7(14)
N22 C23 H23A 109.1
C22 C23 H23A 109.1
N22 C23 H23B 109.1
C22 C23 H23B 109.1
H23A C23 H23B 107.8
N22 C24 C25 107.7(12)
N22 C24 H24A 110.2
C25 C24 H24A 110.2
N22 C24 H24B 110.2
C25 C24 H24B 110.2
H24A C24 H24B 108.5
N23 C25 C24 108.1(13)
N23 C25 H25A 110.1
C24 C25 H25A 110.1
N23 C25 H25B 110.1
C24 C25 H25B 110.1
H25A C25 H25B 108.4
N23 C26 C27 112.6(13)
N23 C26 H26A 109.1
C27 C26 H26A 109.1
N23 C26 H26B 109.1
C27 C26 H26B 109.1
H26A C26 H26B 107.8
C26 C27 C28 114.0(14)
C26 C27 H27A 108.8
C28 C27 H27A 108.8
C26 C27 H27B 108.8
C28 C27 H27B 108.8
H27A C27 H27B 107.7
N24 C28 C27 110.3(12)
N24 C28 H28A 109.6
C27 C28 H28A 109.6
N24 C28 H28B 109.6
C27 C28 H28B 109.6
H28A C28 H28B 108.1
C30 C29 N24 108.1(12)
C30 C29 H29A 110.1
N24 C29 H29A 110.1
C30 C29 H29B 110.1
N24 C29 H29B 110.1
H29A C29 H29B 108.4
N21 C30 C29 109.8(12)
N21 C30 H30A 109.7
C29 C30 H30A 109.7
N21 C30 H30B 109.7
C29 C30 H30B 109.7
H30A C30 H30B 108.2
C4 N4 Cu2 144.7(11)
C11 N11 C20 108(3)
C11 N11 Cu1 119(2)
C20 N11 Cu1 117.1(16)
C13 N12 C12 108(3)
C13 N12 Cu1 122(2)
C12 N12 Cu1 102.4(12)
C16 N13 C15 104(3)
C16 N13 Cu1 117(2)
C15 N13 Cu1 114.4(17)
C18 N14 C17 109(2)
C18 N14 Cu1 125.2(18)
C17 N14 Cu1 101.7(14)
C30 N21 C21 113.3(12)
C30 N21 Cu2 107.1(9)
C21 N21 Cu2 117.0(9)
C24 N22 C23 111.9(12)
C24 N22 Cu2 106.5(10)
C23 N22 Cu2 117.0(10)
C25 N23 C26 113.0(12)
C25 N23 Cu2 107.6(9)
C26 N23 Cu2 114.8(8)
C28 N24 C29 111.0(11)
C28 N24 Cu2 118.1(9)
C29 N24 Cu2 104.8(9)
N11 Cu1 N12 84.4(10)
N11 Cu1 N14 96.2(12)
N12 Cu1 N14 179.0(9)
N11 Cu1 N13 179.0(12)
N12 Cu1 N13 94.7(11)
N14 Cu1 N13 84.7(12)
N21 Cu2 N23 178.1(5)
N21 Cu2 N22 94.3(5)
N23 Cu2 N22 85.4(5)
N21 Cu2 N24 86.1(5)
N23 Cu2 N24 94.2(5)
N22 Cu2 N24 179.1(5)
N21 Cu2 N4 91.3(5)
N23 Cu2 N4 90.6(5)
N22 Cu2 N4 89.0(5)
N24 Cu2 N4 91.8(5)
C4 Mo C3 74.4(6)
C4 Mo C6 77.1(6)
C3 Mo C6 147.1(5)
C4 Mo C7 72.0(5)
C3 Mo C7 94.2(5)
C6 Mo C7 92.3(6)
C4 Mo C5 72.8(5)
C3 Mo C5 79.8(5)
C6 Mo C5 76.3(6)
C7 Mo C5 144.6(5)
C4 Mo C2 141.3(5)
C3 Mo C2 89.4(6)
C6 Mo C2 103.1(6)
C7 Mo C2 145.4(5)
C5 Mo C2 69.8(5)
C4 Mo C1 134.2(6)
C3 Mo C1 145.0(6)
C6 Mo C1 67.9(6)
C7 Mo C1 80.6(5)
C5 Mo C1 123.2(6)
C2 Mo C1 77.0(6)
C4 Mo C8 130.2(5)
C3 Mo C8 73.0(5)
C6 Mo C8 139.5(6)
C7 Mo C8 74.0(5)
C5 Mo C8 134.7(6)
C2 Mo C8 74.3(5)
C1 Mo C8 72.3(6)
H11W O1W H12W 106.6(12)
H21W O2W H22W 105.1(12)
H31W O3W H32W 106.3(12)
H61W O6W H62W 104.3(17)
H71W O7W H72W 104.2(15)
H81W O8W H82W 104.7(19)
H91W O9W H92W 104.5(18)

loop_
_geom_bond_atom_site_label_1
_geom_bond_atom_site_label_2
_geom_bond_distance
C1 N1 1.17(2)
C1 Mo 2.18(2)
C2 N2 1.125(18)
C2 Mo 2.163(17)
C3 N3 1.171(18)
C3 Mo 2.132(16)
C4 N4 1.181(18)
C4 Mo 2.116(14)
C5 N5 1.144(19)
C5 Mo 2.162(19)
C6 N6 1.17(2)
C6 Mo 2.15(2)
C7 N7 1.187(18)
C7 Mo 2.156(17)
C8 N8 1.153(18)
C8 Mo 2.197(18)
C11 N11 1.24(4)
C11 C12 1.57(4)
C11 H11A 0.9700
C11 H11B 0.9700
C12 N12 1.55(3)
C12 H12A 0.9700
C12 H12B 0.9700
C13 N12 1.34(4)
C13 C14 1.59(5)
C13 H13A 0.9700
C13 H13B 0.9700
C14 C15 1.48(5)
C14 H14A 0.9700
C14 H14B 0.9700
C15 N13 1.57(4)
C15 H15A 0.9700
C15 H15B 0.9700
C16 N13 1.32(4)
C16 C17 1.55(4)
C16 H16A 0.9700
C16 H16B 0.9700
C17 N14 1.58(3)
C17 H17A 0.9700
C17 H17B 0.9700
C18 N14 1.29(3)
C18 C19 1.53(4)
C18 H18A 0.9700
C18 H18B 0.9700
C19 C20 1.43(3)
C19 H19A 0.9700
C19 H19B 0.9700
C20 N11 1.69(3)
C20 H20A 0.9700
C20 H20B 0.9700
C21 N21 1.475(19)
C21 C22 1.53(2)
C21 H21A 0.9700
C21 H21B 0.9700
C22 C23 1.49(2)
C22 H22A 0.9700
C22 H22B 0.9700
C23 N22 1.49(2)
C23 H23A 0.9700
C23 H23B 0.9700
C24 N22 1.477(19)
C24 C25 1.52(2)
C24 H24A 0.9700
C24 H24B 0.9700
C25 N23 1.448(19)
C25 H25A 0.9700
C25 H25B 0.9700
C26 N23 1.48(2)
C26 C27 1.50(2)
C26 H26A 0.9700
C26 H26B 0.9700
C27 C28 1.56(2)
C27 H27A 0.9700
C27 H27B 0.9700
C28 N24 1.44(2)
C28 H28A 0.9700
C28 H28B 0.9700
C29 C30 1.48(2)
C29 N24 1.499(19)
C29 H29A 0.9700
C29 H29B 0.9700
C30 N21 1.45(2)
C30 H30A 0.9700
C30 H30B 0.9700
N4 Cu2 2.422(15)
N11 Cu1 1.950(18)
N12 Cu1 1.998(16)
N13 Cu1 2.018(17)
N14 Cu1 2.013(17)
N21 Cu2 2.017(11)
N22 Cu2 2.027(14)
N23 Cu2 2.019(11)
N24 Cu2 2.032(13)
O1W H11W 0.852(10)
O1W H12W 0.860(11)
O2W H21W 0.864(12)
O2W H22W 0.866(11)
O3W H31W 0.857(11)
O3W H32W 0.858(11)
O6W H61W 0.867(16)
O6W H62W 0.871(16)
O7W H71W 0.868(14)
O7W H72W 0.872(16)
O8W H81W 0.869(18)
O8W H82W 0.865(15)
O9W H91W 0.873(16)
O9W H92W 0.862(15)
O1AW O1BW 0.89(3)
